data_7062917
loop_
_publ_author_name
'Sakhapov, I. F.'
'Zagidullin, A. A.'
'Gafurov, Z. N.'
'Khismatova, D. K.'
'Zaripov, R. B.'
'Kagilev, A. A.'
'Kantyukov, A. O.'
'Zueva, E. M.'
'Petrova, M. M.'
'Litvinov, I. A.'
'Miluykov, V. A.'
'Shmelev, A. G.'
'Sinyashin, O. G.'
'Yakhvarov, D. G.'

_publ_section_title
;
 Aryl group transfer and C--P bond formation in the reaction of
 organonickel complexes with sodium 3,4,5-triphenyl-1,2-diphospholide
;
_journal_issue 4
_journal_name_full 'New Journal of Chemistry'
_journal_page_first 1559
_journal_page_last 1566
_journal_paper_doi 10.1039/D3NJ04924H
_journal_volume 48
_journal_year 2024
_chemical_formula_moiety ' C30 H26 P2, 0.5(C10 H8 N2)'
_chemical_formula_sum 'C35 H30 N P2'
_chemical_formula_weight 526.54
_space_group_crystal_system monoclinic
_space_group_IT_number 15
_space_group_name_Hall '-C 2yc'
_space_group_name_H-M_alt 'C 1 2/c 1'
_atom_sites_solution_hydrogens geom
_audit_creation_method SHELXL-2018/3
_audit_update_record
;
2023-04-11 deposited with the CCDC.	2023-12-13 downloaded from the CCDC.
;
_cell_angle_alpha 90
_cell_angle_beta 119.6830(10)
_cell_angle_gamma 90
_cell_formula_units_Z 8
_cell_length_a 24.2770(8)
_cell_length_b 15.3360(6)
_cell_length_c 17.4979(11)
_cell_measurement_reflns_used 9557
_cell_measurement_temperature 100(2)
_cell_measurement_theta_max 29.12
_cell_measurement_theta_min 2.40
_cell_volume 5659.8(5)
_computing_cell_refinement 'Bruker SAINT'
_computing_data_collection 'Bruker APEX2'
_computing_data_reduction 'Bruker SAINT'
_computing_molecular_graphics 'Bruker SHELXTL'
_computing_publication_material 'Bruker SHELXTL'
_computing_structure_refinement 'SHELXL-2018/3 (Sheldrick, 2018)'
_computing_structure_solution 'SHELXT 2014/5 (Sheldrick, 2014)'
_diffrn_ambient_temperature 100(2)
_diffrn_measured_fraction_theta_full 0.996
_diffrn_measured_fraction_theta_max 0.996
_diffrn_measurement_device_type 'Bruker D8 QUEST'
_diffrn_measurement_method '\f and \w scans'
_diffrn_radiation_type MoK\a
_diffrn_radiation_wavelength 0.71073
_diffrn_reflns_av_R_equivalents 0.0763
_diffrn_reflns_av_unetI/netI 0.0335
_diffrn_reflns_Laue_measured_fraction_full 0.996
_diffrn_reflns_Laue_measured_fraction_max 0.996
_diffrn_reflns_limit_h_max 33
_diffrn_reflns_limit_h_min -33
_diffrn_reflns_limit_k_max 20
_diffrn_reflns_limit_k_min -21
_diffrn_reflns_limit_l_max 23
_diffrn_reflns_limit_l_min -23
_diffrn_reflns_number 100232
_diffrn_reflns_point_group_measured_fraction_full 0.996
_diffrn_reflns_point_group_measured_fraction_max 0.996
_diffrn_reflns_theta_full 25.242
_diffrn_reflns_theta_max 29.141
_diffrn_reflns_theta_min 1.931
_diffrn_source 'I\mS DIAMOND'
_exptl_absorpt_coefficient_mu 0.178
_exptl_absorpt_correction_T_max 0.7458
_exptl_absorpt_correction_T_min 0.6014
_exptl_absorpt_correction_type multi-scan
_exptl_crystal_colour yellow
_exptl_crystal_density_diffrn 1.236
_exptl_crystal_description formless
_exptl_crystal_F_000 2216
_exptl_crystal_size_max 0.40
_exptl_crystal_size_mid 0.20
_exptl_crystal_size_min 0.15
_refine_diff_density_max 0.457
_refine_diff_density_min -0.213
_refine_diff_density_rms 0.054
_refine_ls_extinction_method none
_refine_ls_goodness_of_fit_ref 0.994
_refine_ls_hydrogen_treatment constr
_refine_ls_matrix_type full
_refine_ls_number_parameters 346
_refine_ls_number_reflns 7592
_refine_ls_number_restraints 0
_refine_ls_restrained_S_all 0.994
_refine_ls_R_factor_all 0.0489
_refine_ls_R_factor_gt 0.0385
_refine_ls_shift/su_max 0.001
_refine_ls_shift/su_mean 0.000
_refine_ls_structure_factor_coef Fsqd
_refine_ls_weighting_details 'w=1/[\s^2^(Fo^2^)+(0.0564P)^2^+3.7324P] where P=(Fo^2^+2Fc^2^)/3'
_refine_ls_weighting_scheme calc
_refine_ls_wR_factor_gt 0.0986
_refine_ls_wR_factor_ref 0.1043
_reflns_Friedel_coverage 0.000
_reflns_number_gt 6325
_reflns_number_total 7592
_reflns_threshold_expression 'I > 2\s(I)'
_cod_data_source_file d3nj04924h2.cif
_cod_data_source_block shelx
_cod_depositor_comments 'Adding full bibliography for 7062917.cif.'
_cod_original_sg_symbol_H-M 'C 2/c'
_cod_database_code 7062917
_shelx_shelxl_version_number 2018/3
_shelx_space_group_comment
;
The symmetry employed for this shelxl refinement is uniquely defined
by the following loop, which should always be used as a source of
symmetry information in preference to the above space-group names.
They are only intended as comments.
;

loop_
_space_group_symop_operation_xyz
'x, y, z'
'-x, y, -z+1/2'
'x+1/2, y+1/2, z'
'-x+1/2, y+1/2, -z+1/2'
'-x, -y, -z'
'x, -y, z-1/2'
'-x+1/2, -y+1/2, -z'
'x+1/2, -y+1/2, z-1/2'

loop_
_atom_site_label
_atom_site_type_symbol
_atom_site_fract_x
_atom_site_fract_y
_atom_site_fract_z
_atom_site_U_iso_or_equiv
_atom_site_adp_type
_atom_site_occupancy
_atom_site_site_symmetry_order
_atom_site_calc_flag
_atom_site_refinement_flags_posn
_atom_site_refinement_flags_adp
_atom_site_refinement_flags_occupancy
_atom_site_disorder_assembly
_atom_site_disorder_group
C3 C 0.74518(5) 0.49933(8) 0.49899(7) 0.0188(2) Uani 1 1 d . . . . .
C4 C 0.70154(5) 0.43273(8) 0.46244(7) 0.0193(2) Uani 1 1 d . . . . .
C5 C 0.67749(6) 0.39552(8) 0.51583(7) 0.0200(2) Uani 1 1 d . . . . .
C6 C 0.83543(5) 0.55285(8) 0.68261(7) 0.0187(2) Uani 1 1 d . . . . .
C7 C 0.88063(6) 0.48608(8) 0.70458(8) 0.0209(2) Uani 1 1 d . . . . .
C8 C 0.94161(6) 0.49982(9) 0.77479(8) 0.0275(3) Uani 1 1 d . . . . .
H8 H 0.971712 0.453898 0.792109 0.033 Uiso 1 1 calc R U . . .
C9 C 0.95986(6) 0.57815(11) 0.82020(9) 0.0326(3) Uani 1 1 d . . . . .
C10 C 0.91532(6) 0.64409(9) 0.79495(8) 0.0295(3) Uani 1 1 d . . . . .
H10 H 0.927624 0.698630 0.824457 0.035 Uiso 1 1 calc R U . . .
C11 C 0.85306(6) 0.63304(8) 0.72770(8) 0.0224(2) Uani 1 1 d . . . . .
C12 C 0.86639(7) 0.40266(8) 0.65367(9) 0.0278(3) Uani 1 1 d . . . . .
H12A H 0.868174 0.412617 0.599613 0.042 Uiso 1 1 calc R U . . .
H12B H 0.823917 0.382364 0.638601 0.042 Uiso 1 1 calc R U . . .
H12C H 0.897769 0.358427 0.689490 0.042 Uiso 1 1 calc R U . . .
C13 C 1.02665(8) 0.59256(16) 0.89388(12) 0.0586(6) Uani 1 1 d . . . . .
H13A H 1.053347 0.611256 0.869405 0.088 Uiso 1 1 calc R U . . .
H13B H 1.043345 0.538087 0.926617 0.088 Uiso 1 1 calc R U . . .
H13C H 1.026717 0.637725 0.933547 0.088 Uiso 1 1 calc R U . . .
C14 C 0.80760(7) 0.70789(9) 0.70626(10) 0.0333(3) Uani 1 1 d . . . . .
H14A H 0.774628 0.691673 0.720422 0.050 Uiso 1 1 calc R U . . .
H14B H 0.787960 0.721663 0.643468 0.050 Uiso 1 1 calc R U . . .
H14C H 0.830621 0.759052 0.740944 0.050 Uiso 1 1 calc R U . . .
C15 C 0.78076(5) 0.54131(8) 0.46088(7) 0.0202(2) Uani 1 1 d . . . . .
C16 C 0.79308(6) 0.63076(8) 0.47110(8) 0.0259(3) Uani 1 1 d . . . . .
H16 H 0.777047 0.665069 0.500953 0.031 Uiso 1 1 calc R U . . .
C17 C 0.82852(7) 0.67012(9) 0.43810(9) 0.0322(3) Uani 1 1 d . . . . .
H17 H 0.836821 0.730957 0.445921 0.039 Uiso 1 1 calc R U . . .
C18 C 0.85173(6) 0.62125(10) 0.39401(9) 0.0310(3) Uani 1 1 d . . . . .
H18 H 0.875259 0.648537 0.370534 0.037 Uiso 1 1 calc R U . . .
C19 C 0.84061(6) 0.53243(10) 0.38413(8) 0.0288(3) Uani 1 1 d . . . . .
H19 H 0.856955 0.498580 0.354380 0.035 Uiso 1 1 calc R U . . .
C20 C 0.80565(6) 0.49254(9) 0.41751(8) 0.0252(3) Uani 1 1 d . . . . .
H20 H 0.798547 0.431408 0.410804 0.030 Uiso 1 1 calc R U . . .
C21 C 0.68126(5) 0.39888(8) 0.37242(7) 0.0191(2) Uani 1 1 d . . . . .
C22 C 0.65068(6) 0.45292(8) 0.29915(8) 0.0228(2) Uani 1 1 d . . . . .
H22 H 0.640974 0.511410 0.306026 0.027 Uiso 1 1 calc R U . . .
C23 C 0.63427(6) 0.42162(9) 0.21592(8) 0.0259(3) Uani 1 1 d . . . . .
H23 H 0.612742 0.458462 0.166027 0.031 Uiso 1 1 calc R U . . .
C24 C 0.64921(6) 0.33700(9) 0.20564(8) 0.0260(3) Uani 1 1 d . . . . .
H24 H 0.638441 0.315989 0.148838 0.031 Uiso 1 1 calc R U . . .
C25 C 0.67993(6) 0.28282(8) 0.27828(8) 0.0247(3) Uani 1 1 d . . . . .
H25 H 0.690615 0.224882 0.271361 0.030 Uiso 1 1 calc R U . . .
C26 C 0.69508(6) 0.31332(8) 0.36117(8) 0.0217(2) Uani 1 1 d . . . . .
H26 H 0.715005 0.275517 0.410539 0.026 Uiso 1 1 calc R U . . .
C27 C 0.62468(6) 0.33120(8) 0.48003(8) 0.0212(2) Uani 1 1 d . . . . .
C28 C 0.56873(6) 0.34690(9) 0.40065(8) 0.0273(3) Uani 1 1 d . . . . .
H28 H 0.565087 0.397946 0.367706 0.033 Uiso 1 1 calc R U . . .
C29 C 0.51856(6) 0.28839(10) 0.36978(9) 0.0330(3) Uani 1 1 d . . . . .
H29 H 0.480813 0.299550 0.315885 0.040 Uiso 1 1 calc R U . . .
C30 C 0.52341(7) 0.21395(10) 0.41730(10) 0.0342(3) Uani 1 1 d . . . . .
H30 H 0.488971 0.174124 0.395996 0.041 Uiso 1 1 calc R U . . .
C31 C 0.57817(7) 0.19735(9) 0.49560(10) 0.0319(3) Uani 1 1 d . . . . .
H31 H 0.581342 0.146205 0.528170 0.038 Uiso 1 1 calc R U . . .
C32 C 0.62870(6) 0.25549(9) 0.52684(9) 0.0261(3) Uani 1 1 d . . . . .
H32 H 0.666357 0.243558 0.580600 0.031 Uiso 1 1 calc R U . . .
C33 C 0.49471(6) 0.62233(8) 0.20412(8) 0.0231(2) Uani 1 1 d . . . . .
N34 N 0.54660(6) 0.62285(8) 0.19541(8) 0.0316(3) Uani 1 1 d . . . . .
C35 C 0.53807(8) 0.61904(10) 0.11348(11) 0.0382(3) Uani 1 1 d . . . . .
H35 H 0.574497 0.620060 0.106583 0.046 Uiso 1 1 calc R U . . .
C36 C 0.47946(9) 0.61375(10) 0.03915(10) 0.0414(4) Uani 1 1 d . . . . .
H36 H 0.475506 0.609965 -0.017549 0.050 Uiso 1 1 calc R U . . .
C37 C 0.42673(8) 0.61409(11) 0.04907(10) 0.0434(4) Uani 1 1 d . . . . .
H37 H 0.385558 0.610689 -0.001034 0.052 Uiso 1 1 calc R U . . .
C38 C 0.43400(7) 0.61942(10) 0.13256(9) 0.0339(3) Uani 1 1 d . . . . .
H38 H 0.398057 0.621054 0.140544 0.041 Uiso 1 1 calc R U . . .
P1 P 0.70574(2) 0.43174(2) 0.62260(2) 0.02162(8) Uani 1 1 d . . . . .
P2 P 0.75267(2) 0.53781(2) 0.59944(2) 0.01947(8) Uani 1 1 d . . . . .

loop_
_atom_site_aniso_label
_atom_site_aniso_U_11
_atom_site_aniso_U_22
_atom_site_aniso_U_33
_atom_site_aniso_U_23
_atom_site_aniso_U_13
_atom_site_aniso_U_12
C3 0.0195(5) 0.0212(5) 0.0168(5) -0.0008(4) 0.0100(4) -0.0006(4)
C4 0.0199(5) 0.0230(5) 0.0167(5) -0.0016(4) 0.0105(4) -0.0010(4)
C5 0.0196(5) 0.0238(6) 0.0186(5) -0.0023(4) 0.0111(4) -0.0019(4)
C6 0.0190(5) 0.0231(6) 0.0157(5) -0.0004(4) 0.0100(4) -0.0013(4)
C7 0.0236(6) 0.0244(6) 0.0209(5) 0.0027(4) 0.0157(5) 0.0010(4)
C8 0.0226(6) 0.0385(7) 0.0232(6) 0.0054(5) 0.0127(5) 0.0087(5)
C9 0.0199(6) 0.0527(9) 0.0218(6) -0.0057(6) 0.0078(5) 0.0003(6)
C10 0.0249(6) 0.0369(7) 0.0253(6) -0.0111(5) 0.0114(5) -0.0063(5)
C11 0.0224(6) 0.0257(6) 0.0201(5) -0.0029(4) 0.0113(5) -0.0012(5)
C12 0.0324(7) 0.0225(6) 0.0356(7) 0.0003(5) 0.0223(6) 0.0028(5)
C13 0.0241(8) 0.0914(15) 0.0396(9) -0.0240(9) -0.0001(7) 0.0059(8)
C14 0.0320(7) 0.0259(7) 0.0377(7) -0.0088(5) 0.0139(6) 0.0015(5)
C15 0.0176(5) 0.0262(6) 0.0157(5) 0.0023(4) 0.0073(4) -0.0022(4)
C16 0.0246(6) 0.0259(6) 0.0264(6) 0.0055(5) 0.0120(5) 0.0010(5)
C17 0.0273(7) 0.0286(7) 0.0377(7) 0.0135(6) 0.0138(6) -0.0006(5)
C18 0.0206(6) 0.0448(8) 0.0260(6) 0.0154(6) 0.0104(5) -0.0017(5)
C19 0.0240(6) 0.0443(8) 0.0204(5) 0.0016(5) 0.0128(5) -0.0030(5)
C20 0.0253(6) 0.0312(6) 0.0223(5) -0.0034(5) 0.0142(5) -0.0059(5)
C21 0.0184(5) 0.0245(6) 0.0171(5) -0.0026(4) 0.0108(4) -0.0043(4)
C22 0.0246(6) 0.0232(6) 0.0209(5) -0.0012(4) 0.0116(5) -0.0011(5)
C23 0.0297(6) 0.0294(6) 0.0181(5) 0.0027(5) 0.0117(5) -0.0007(5)
C24 0.0309(7) 0.0313(7) 0.0184(5) -0.0038(5) 0.0141(5) -0.0032(5)
C25 0.0316(7) 0.0234(6) 0.0226(5) -0.0028(4) 0.0160(5) -0.0012(5)
C26 0.0240(6) 0.0237(6) 0.0184(5) 0.0000(4) 0.0113(5) -0.0018(4)
C27 0.0203(5) 0.0273(6) 0.0209(5) -0.0052(4) 0.0139(5) -0.0042(4)
C28 0.0236(6) 0.0362(7) 0.0239(6) -0.0024(5) 0.0132(5) -0.0037(5)
C29 0.0228(6) 0.0481(8) 0.0293(6) -0.0114(6) 0.0138(5) -0.0081(6)
C30 0.0290(7) 0.0395(8) 0.0434(8) -0.0183(6) 0.0251(6) -0.0155(6)
C31 0.0360(7) 0.0285(7) 0.0432(8) -0.0057(6) 0.0287(6) -0.0081(6)
C32 0.0272(6) 0.0280(6) 0.0282(6) -0.0033(5) 0.0177(5) -0.0041(5)
C33 0.0252(6) 0.0195(5) 0.0246(6) 0.0020(4) 0.0123(5) 0.0001(4)
N34 0.0320(6) 0.0319(6) 0.0362(6) 0.0010(5) 0.0209(5) 0.0017(5)
C35 0.0480(9) 0.0353(8) 0.0475(9) 0.0048(6) 0.0359(8) 0.0042(6)
C36 0.0647(11) 0.0361(8) 0.0296(7) 0.0071(6) 0.0280(7) 0.0031(7)
C37 0.0422(9) 0.0476(9) 0.0259(7) 0.0053(6) 0.0058(6) -0.0042(7)
C38 0.0266(7) 0.0428(8) 0.0286(6) 0.0043(6) 0.0108(6) -0.0024(6)
P1 0.02165(16) 0.02952(17) 0.01782(14) -0.00406(11) 0.01291(12) -0.00528(12)
P2 0.01828(15) 0.02433(16) 0.01707(14) -0.00376(11) 0.00972(11) -0.00254(11)

loop_
_atom_type_symbol
_atom_type_description
_atom_type_scat_dispersion_real
_atom_type_scat_dispersion_imag
_atom_type_scat_source
C C 0.0033 0.0016 'International Tables Vol C Tables 4.2.6.8 and 6.1.1.4'
H H 0.0000 0.0000 'International Tables Vol C Tables 4.2.6.8 and 6.1.1.4'
P P 0.1023 0.0942 'International Tables Vol C Tables 4.2.6.8 and 6.1.1.4'
N N 0.0061 0.0033 'International Tables Vol C Tables 4.2.6.8 and 6.1.1.4'

loop_
_geom_angle_atom_site_label_1
_geom_angle_atom_site_label_2
_geom_angle_atom_site_label_3
_geom_angle
_geom_angle_site_symmetry_1
_geom_angle_site_symmetry_3
_geom_angle_publ_flag
C4 C3 C15 126.92(10) . . ?
C4 C3 P2 112.55(8) . . ?
C15 C3 P2 120.43(8) . . ?
C3 C4 C5 117.20(10) . . ?
C3 C4 C21 121.55(10) . . ?
C5 C4 C21 121.23(10) . . ?
C4 C5 C27 122.05(10) . . ?
C4 C5 P1 120.04(9) . . ?
C27 C5 P1 117.72(8) . . ?
C11 C6 C7 120.16(11) . . ?
C11 C6 P2 117.87(9) . . ?
C7 C6 P2 121.92(9) . . ?
C8 C7 C6 118.33(11) . . ?
C8 C7 C12 118.99(11) . . ?
C6 C7 C12 122.65(11) . . ?
C9 C8 C7 122.31(12) . . ?
C9 C8 H8 118.8 . . ?
C7 C8 H8 118.8 . . ?
C10 C9 C8 118.22(12) . . ?
C10 C9 C13 120.38(14) . . ?
C8 C9 C13 121.38(14) . . ?
C9 C10 C11 122.06(13) . . ?
C9 C10 H10 119.0 . . ?
C11 C10 H10 119.0 . . ?
C10 C11 C6 118.79(12) . . ?
C10 C11 C14 118.23(12) . . ?
C6 C11 C14 122.98(11) . . ?
C7 C12 H12A 109.5 . . ?
C7 C12 H12B 109.5 . . ?
H12A C12 H12B 109.5 . . ?
C7 C12 H12C 109.5 . . ?
H12A C12 H12C 109.5 . . ?
H12B C12 H12C 109.5 . . ?
C9 C13 H13A 109.5 . . ?
C9 C13 H13B 109.5 . . ?
H13A C13 H13B 109.5 . . ?
C9 C13 H13C 109.5 . . ?
H13A C13 H13C 109.5 . . ?
H13B C13 H13C 109.5 . . ?
C11 C14 H14A 109.5 . . ?
C11 C14 H14B 109.5 . . ?
H14A C14 H14B 109.5 . . ?
C11 C14 H14C 109.5 . . ?
H14A C14 H14C 109.5 . . ?
H14B C14 H14C 109.5 . . ?
C16 C15 C20 118.19(11) . . ?
C16 C15 C3 120.47(11) . . ?
C20 C15 C3 121.27(11) . . ?
C17 C16 C15 120.73(13) . . ?
C17 C16 H16 119.6 . . ?
C15 C16 H16 119.6 . . ?
C18 C17 C16 120.31(13) . . ?
C18 C17 H17 119.8 . . ?
C16 C17 H17 119.8 . . ?
C19 C18 C17 119.76(12) . . ?
C19 C18 H18 120.1 . . ?
C17 C18 H18 120.1 . . ?
C18 C19 C20 120.25(13) . . ?
C18 C19 H19 119.9 . . ?
C20 C19 H19 119.9 . . ?
C19 C20 C15 120.75(13) . . ?
C19 C20 H20 119.6 . . ?
C15 C20 H20 119.6 . . ?
C26 C21 C22 119.12(10) . . ?
C26 C21 C4 120.05(10) . . ?
C22 C21 C4 120.78(11) . . ?
C23 C22 C21 120.27(11) . . ?
C23 C22 H22 119.9 . . ?
C21 C22 H22 119.9 . . ?
C24 C23 C22 120.15(11) . . ?
C24 C23 H23 119.9 . . ?
C22 C23 H23 119.9 . . ?
C23 C24 C25 119.97(11) . . ?
C23 C24 H24 120.0 . . ?
C25 C24 H24 120.0 . . ?
C24 C25 C26 119.96(12) . . ?
C24 C25 H25 120.0 . . ?
C26 C25 H25 120.0 . . ?
C25 C26 C21 120.49(11) . . ?
C25 C26 H26 119.8 . . ?
C21 C26 H26 119.8 . . ?
C32 C27 C28 118.44(11) . . ?
C32 C27 C5 120.60(11) . . ?
C28 C27 C5 120.90(11) . . ?
C29 C28 C27 120.49(13) . . ?
C29 C28 H28 119.8 . . ?
C27 C28 H28 119.8 . . ?
C30 C29 C28 120.16(13) . . ?
C30 C29 H29 119.9 . . ?
C28 C29 H29 119.9 . . ?
C29 C30 C31 120.17(13) . . ?
C29 C30 H30 119.9 . . ?
C31 C30 H30 119.9 . . ?
C30 C31 C32 120.02(14) . . ?
C30 C31 H31 120.0 . . ?
C32 C31 H31 120.0 . . ?
C31 C32 C27 120.71(13) . . ?
C31 C32 H32 119.6 . . ?
C27 C32 H32 119.6 . . ?
N34 C33 C38 122.45(12) . . ?
N34 C33 C33 116.76(14) . 2_655 ?
C38 C33 C33 120.77(15) . 2_655 ?
C33 N34 C35 117.60(13) . . ?
N34 C35 C36 123.51(14) . . ?
N34 C35 H35 118.2 . . ?
C36 C35 H35 118.2 . . ?
C35 C36 C37 118.21(14) . . ?
C35 C36 H36 120.9 . . ?
C37 C36 H36 120.9 . . ?
C36 C37 C38 119.57(14) . . ?
C36 C37 H37 120.2 . . ?
C38 C37 H37 120.2 . . ?
C37 C38 C33 118.63(14) . . ?
C37 C38 H38 120.7 . . ?
C33 C38 H38 120.7 . . ?
C5 P1 P2 90.18(4) . . ?
C3 P2 C6 111.41(5) . . ?
C3 P2 P1 97.57(4) . . ?
C6 P2 P1 115.21(4) . . ?

loop_
_geom_bond_atom_site_label_1
_geom_bond_atom_site_label_2
_geom_bond_distance
_geom_bond_site_symmetry_2
_geom_bond_publ_flag
C3 C4 1.3797(16) . ?
C3 C15 1.4751(16) . ?
C3 P2 1.7760(11) . ?
C4 C5 1.4421(16) . ?
C4 C21 1.4916(15) . ?
C5 C27 1.4878(16) . ?
C5 P1 1.7321(12) . ?
C6 C11 1.4084(16) . ?
C6 C7 1.4081(17) . ?
C6 P2 1.8199(12) . ?
C7 C8 1.3943(18) . ?
C7 C12 1.4983(17) . ?
C8 C9 1.386(2) . ?
C8 H8 0.9500 . ?
C9 C10 1.384(2) . ?
C9 C13 1.507(2) . ?
C10 C11 1.3917(17) . ?
C10 H10 0.9500 . ?
C11 C14 1.5054(18) . ?
C12 H12A 0.9800 . ?
C12 H12B 0.9800 . ?
C12 H12C 0.9800 . ?
C13 H13A 0.9800 . ?
C13 H13B 0.9800 . ?
C13 H13C 0.9800 . ?
C14 H14A 0.9800 . ?
C14 H14B 0.9800 . ?
C14 H14C 0.9800 . ?
C15 C16 1.3964(18) . ?
C15 C20 1.3981(17) . ?
C16 C17 1.3894(18) . ?
C16 H16 0.9500 . ?
C17 C18 1.380(2) . ?
C17 H17 0.9500 . ?
C18 C19 1.383(2) . ?
C18 H18 0.9500 . ?
C19 C20 1.3881(18) . ?
C19 H19 0.9500 . ?
C20 H20 0.9500 . ?
C21 C26 1.3923(17) . ?
C21 C22 1.3926(16) . ?
C22 C23 1.3912(17) . ?
C22 H22 0.9500 . ?
C23 C24 1.3832(19) . ?
C23 H23 0.9500 . ?
C24 C25 1.3869(18) . ?
C24 H24 0.9500 . ?
C25 C26 1.3889(16) . ?
C25 H25 0.9500 . ?
C26 H26 0.9500 . ?
C27 C32 1.3961(18) . ?
C27 C28 1.4014(17) . ?
C28 C29 1.3887(19) . ?
C28 H28 0.9500 . ?
C29 C30 1.382(2) . ?
C29 H29 0.9500 . ?
C30 C31 1.380(2) . ?
C30 H30 0.9500 . ?
C31 C32 1.3909(18) . ?
C31 H31 0.9500 . ?
C32 H32 0.9500 . ?
C33 N34 1.3419(17) . ?
C33 C38 1.3835(18) . ?
C33 C33 1.495(2) 2_655 ?
N34 C35 1.3443(19) . ?
C35 C36 1.375(2) . ?
C35 H35 0.9500 . ?
C36 C37 1.374(3) . ?
C36 H36 0.9500 . ?
C37 C38 1.384(2) . ?
C37 H37 0.9500 . ?
C38 H38 0.9500 . ?
P1 P2 2.1367(4) . ?
